data_2200780
loop_
_publ_author_name
'Errington, William'
'Kumar, Rajesh'
'Kumar, Naresh'
'Parmar, Virinder S.'
'Roy, Sucharita'

_publ_section_title
;
 2-[3-(4-Chlorophenyl)pyrazol-5-yl]-1-(2-hydroxy-4-methoxyphenyl)ethanone
;
_journal_issue 11
_journal_name_full 'Acta Crystallographica Section E'
_journal_page_first o1084
_journal_page_last o1086
_journal_paper_doi 10.1107/S1600536801017421
_journal_volume 57
_journal_year 2001
_chemical_formula_iupac 'C18 H15 Cl N2 O3'
_chemical_formula_moiety 'C18 H15 Cl N2 O3'
_chemical_formula_sum 'C18 H15 Cl N2 O3'
_chemical_formula_weight 342.77
_chemical_name_systematic
;
2-[3-(4-Chlorophenyl)pyrazol-5-yl]-1-(2-hydroxy-4-methoxyphenyl)ethanone
;
_space_group_IT_number 15
_symmetry_cell_setting monoclinic
_symmetry_space_group_name_Hall '-C 2yc'
_symmetry_space_group_name_H-M 'C 1 2/c 1'
_audit_creation_method SHELXL-97
_cell_angle_alpha 90.00
_cell_angle_beta 90.338(4)
_cell_angle_gamma 90.00
_cell_formula_units_Z 8
_cell_length_a 30.1055(18)
_cell_length_b 7.5383(11)
_cell_length_c 13.8612(14)
_cell_measurement_reflns_used 3596
_cell_measurement_temperature 200(2)
_cell_measurement_theta_max 27.00
_cell_measurement_theta_min 2.71
_cell_volume 3145.7(6)
_computing_cell_refinement 'SAINT (Siemens, 1995)'
_computing_data_collection 'SMART (Siemens, 1994)'
_computing_data_reduction SAINT
_computing_molecular_graphics 'SHELXTL/PC (Siemens, 1994)'
_computing_publication_material SHELXTL/PC
_computing_structure_refinement 'SHELXL97 (Sheldrick, 1997)'
_computing_structure_solution 'SHELXS97 (Sheldrick, 1990)'
_diffrn_ambient_temperature 200(2)
_diffrn_detector_area_resol_mean 8.192
_diffrn_measured_fraction_theta_full .996
_diffrn_measured_fraction_theta_max .996
_diffrn_measurement_device_type 'Siemens SMART CCD area-detector'
_diffrn_measurement_method \w
_diffrn_radiation_monochromator graphite
_diffrn_radiation_source 'normal-focus sealed tube'
_diffrn_radiation_type MoK\a
_diffrn_radiation_wavelength .71073
_diffrn_reflns_av_R_equivalents .0368
_diffrn_reflns_av_sigmaI/netI .0505
_diffrn_reflns_limit_h_max 34
_diffrn_reflns_limit_h_min -38
_diffrn_reflns_limit_k_max 9
_diffrn_reflns_limit_k_min -9
_diffrn_reflns_limit_l_max 10
_diffrn_reflns_limit_l_min -17
_diffrn_reflns_number 8778
_diffrn_reflns_theta_full 27.00
_diffrn_reflns_theta_max 27.00
_diffrn_reflns_theta_min 2.71
_diffrn_standards_decay_% 0
_diffrn_standards_number 0
_exptl_absorpt_coefficient_mu .262
_exptl_absorpt_correction_T_max .9793
_exptl_absorpt_correction_T_min .9024
_exptl_absorpt_correction_type multi-scan
_exptl_absorpt_process_details '(SADABS; Sheldrick, 1996)'
_exptl_crystal_colour yellow
_exptl_crystal_density_diffrn 1.448
_exptl_crystal_density_method 'not measured'
_exptl_crystal_description plate
_exptl_crystal_F_000 1424
_exptl_crystal_size_max .40
_exptl_crystal_size_mid .40
_exptl_crystal_size_min .08
_refine_diff_density_max .228
_refine_diff_density_min -.266
_refine_ls_extinction_method none
_refine_ls_goodness_of_fit_ref .913
_refine_ls_hydrogen_treatment mixed
_refine_ls_matrix_type full
_refine_ls_number_parameters 226
_refine_ls_number_reflns 3425
_refine_ls_number_restraints 0
_refine_ls_restrained_S_all .913
_refine_ls_R_factor_all .0730
_refine_ls_R_factor_gt .0420
_refine_ls_shift/su_max <0.001
_refine_ls_shift/su_mean .000
_refine_ls_structure_factor_coef Fsqd
_refine_ls_weighting_details 'calc w = 1/[\s^2^(Fo^2^)+(0.0562P)^2^] where P = (Fo^2^+2Fc^2^)/3'
_refine_ls_weighting_scheme calc
_refine_ls_wR_factor_ref .1052
_reflns_number_gt 2145
_reflns_number_total 3425
_reflns_threshold_expression I>2\s(I)
_cod_data_source_file wn6060.cif
_cod_data_source_block I
_cod_original_sg_symbol_H-M 'C 2 /c'
_cod_database_code 2200780
_cod_database_fobs_code 2200780

loop_
_symmetry_equiv_pos_as_xyz
'x, y, z'
'-x, y, -z+1/2'
'x+1/2, y+1/2, z'
'-x+1/2, y+1/2, -z+1/2'
'-x, -y, -z'
'x, -y, z-1/2'
'-x+1/2, -y+1/2, -z'
'x+1/2, -y+1/2, z-1/2'

loop_
_atom_site_label
_atom_site_fract_x
_atom_site_fract_y
_atom_site_fract_z
_atom_site_U_iso_or_equiv
_atom_site_adp_type
_atom_site_calc_flag
_atom_site_refinement_flags
_atom_site_occupancy
_atom_site_disorder_assembly
_atom_site_disorder_group
_atom_site_type_symbol
Cl1 .038277(18) .04558(8) .33182(4) .0644(2) Uani d . 1 . . Cl
O1 .26052(4) .12928(17) .90110(9) .0462(3) Uani d . 1 . . O
O2 .30704(4) .06150(17) 1.04683(9) .0443(3) Uani d . 1 . . O
H2 .2848(7) .077(3) 1.0047(18) .079(8) Uiso d . 1 . . H
O3 .46303(4) .1403(2) 1.02449(10) .0599(4) Uani d . 1 . . O
N1 .20464(5) .2725(2) .76611(11) .0420(4) Uani d . 1 . . N
H1 .2061(6) .311(3) .8304(15) .064(6) Uiso d . 1 . . H
N2 .16585(4) .2512(2) .71830(10) .0418(4) Uani d . 1 . . N
C1 .29386(5) .1709(2) .85314(12) .0358(4) Uani d . 1 . . C
C2 .28723(5) .2386(2) .75169(12) .0369(4) Uani d . 1 . . C
H2A .2964 .3647 .7495 .044 Uiso calc R 1 . . H
H2B .3071 .1716 .7082 .044 Uiso calc R 1 . . H
C1' .33797(5) .1605(2) .89635(12) .0337(4) Uani d . 1 . . C
C2' .34283(5) .1065(2) .99283(12) .0349(4) Uani d . 1 . . C
C3' .38389(6) .0970(2) 1.03825(13) .0387(4) Uani d . 1 . . C
H3'A .3863 .0593 1.1035 .046 Uiso calc R 1 . . H
C4' .42118(6) .1434(2) .98684(14) .0440(5) Uani d . 1 . . C
C5' .41779(6) .1987(3) .89104(14) .0502(5) Uani d . 1 . . C
H5'A .4437 .2313 .8566 .060 Uiso calc R 1 . . H
C6' .37724(5) .2061(2) .84693(14) .0427(5) Uani d . 1 . . C
H6'A .3754 .2426 .7814 .051 Uiso calc R 1 . . H
C7' .46876(7) .0764(3) 1.12064(16) .0625(6) Uani d . 1 . . C
H7'A .5003 .0810 1.1383 .094 Uiso calc R 1 . . H
H7'B .4582 -.0463 1.1246 .094 Uiso calc R 1 . . H
H7'C .4517 .1508 1.1651 .094 Uiso calc R 1 . . H
C3" .17761(5) .1909(2) .63156(12) .0345(4) Uani d . 1 . . C
C4" .22404(5) .1724(2) .62598(12) .0362(4) Uani d . 1 . . C
H4"A .2406 .1320 .5722 .043 Uiso calc R 1 . . H
C5" .24036(5) .2245(2) .71353(12) .0350(4) Uani d . 1 . . C
C1"' .14354(5) .1523(2) .55815(12) .0354(4) Uani d . 1 . . C
C2"' .15438(6) .0798(2) .46912(13) .0400(4) Uani d . 1 . . C
H2"A .1846 .0538 .4556 .048 Uiso calc R 1 . . H
C3"' .12251(6) .0444(2) .39991(14) .0431(5) Uani d . 1 . . C
H3"A .1305 -.0059 .3396 .052 Uiso calc R 1 . . H
C4"' .07886(6) .0835(2) .41979(14) .0442(5) Uani d . 1 . . C
C5"' .06649(6) .1524(3) .50759(14) .0492(5) Uani d . 1 . . C
H5"A .0361 .1760 .5207 .059 Uiso calc R 1 . . H
C6"' .09861(6) .1869(2) .57632(13) .0451(5) Uani d . 1 . . C
H6"A .0902 .2348 .6369 .054 Uiso calc R 1 . . H

loop_
_atom_site_aniso_label
_atom_site_aniso_U_11
_atom_site_aniso_U_22
_atom_site_aniso_U_33
_atom_site_aniso_U_12
_atom_site_aniso_U_13
_atom_site_aniso_U_23
Cl1 .0522(3) .0821(4) .0588(4) -.0039(3) -.0188(3) .0014(3)
O1 .0280(6) .0703(9) .0405(7) -.0013(6) .0062(6) .0058(7)
O2 .0296(7) .0665(9) .0369(7) .0002(6) .0075(6) .0018(6)
O3 .0299(7) .0867(10) .0631(10) -.0054(7) -.0064(7) .0179(8)
N1 .0324(8) .0613(10) .0323(8) .0048(7) .0014(7) -.0013(8)
N2 .0323(8) .0602(10) .0329(8) .0059(7) .0013(7) .0034(7)
C1 .0313(9) .0365(9) .0396(10) -.0015(7) .0072(8) -.0051(8)
C2 .0306(9) .0443(10) .0359(10) -.0019(8) .0044(8) -.0016(8)
C1' .0283(9) .0354(9) .0374(10) -.0001(7) .0046(8) -.0009(8)
C2' .0288(9) .0358(9) .0401(10) -.0003(7) .0077(8) -.0052(8)
C3' .0363(10) .0422(10) .0375(10) .0015(8) .0015(8) .0006(8)
C4' .0304(10) .0481(11) .0535(12) -.0003(8) -.0034(9) .0048(9)
C5' .0282(10) .0654(13) .0572(13) -.0051(9) .0043(9) .0142(11)
C6' .0337(10) .0509(11) .0434(11) -.0029(8) .0059(8) .0082(9)
C7' .0412(12) .0838(17) .0623(15) -.0024(11) -.0158(11) .0132(13)
C3" .0330(9) .0377(10) .0329(9) .0035(7) .0037(8) .0056(8)
C4" .0321(9) .0429(10) .0338(10) .0037(8) .0063(8) .0012(8)
C5" .0308(9) .0372(9) .0370(10) .0012(7) .0057(8) .0038(8)
C1"' .0328(9) .0368(9) .0367(10) .0028(8) .0041(8) .0084(8)
C2"' .0330(10) .0469(11) .0403(11) .0031(8) .0048(8) .0068(9)
C3"' .0446(11) .0479(11) .0367(10) .0016(9) .0027(9) .0024(9)
C4"' .0375(10) .0495(11) .0456(11) -.0017(8) -.0059(9) .0075(9)
C5"' .0322(10) .0647(13) .0507(12) .0075(9) .0013(9) .0042(10)
C6"' .0367(10) .0592(12) .0395(11) .0097(9) .0039(9) .0027(9)

loop_
_atom_type_symbol
_atom_type_description
_atom_type_scat_dispersion_real
_atom_type_scat_dispersion_imag
_atom_type_scat_source
C C .0033 .0016 'International Tables Vol C Tables 4.2.6.8 and 6.1.1.4'
H H .0000 .0000 'International Tables Vol C Tables 4.2.6.8 and 6.1.1.4'
N N .0061 .0033 'International Tables Vol C Tables 4.2.6.8 and 6.1.1.4'
O O .0106 .0060 'International Tables Vol C Tables 4.2.6.8 and 6.1.1.4'
Cl Cl .1484 .1585 'International Tables Vol C Tables 4.2.6.8 and 6.1.1.4'

loop_
_geom_angle_atom_site_label_1
_geom_angle_atom_site_label_2
_geom_angle_atom_site_label_3
_geom_angle
C2' O2 H2 101.6(15)
C4' O3 C7' 118.07(14)
N2 N1 C5" 113.10(14)
N2 N1 H1 122.6(12)
C5" N1 H1 124.2(12)
C3" N2 N1 104.45(13)
O1 C1 C1' 120.15(15)
O1 C1 C2 118.66(15)
C1' C1 C2 121.15(14)
C5" C2 C1 114.94(13)
C5" C2 H2A 108.5
C1 C2 H2A 108.5
C5" C2 H2B 108.5
C1 C2 H2B 108.5
H2A C2 H2B 107.5
C2' C1' C6' 116.70(15)
C2' C1' C1 119.81(14)
C6' C1' C1 123.48(15)
O2 C2' C3' 116.43(15)
O2 C2' C1' 121.22(15)
C3' C2' C1' 122.36(15)
C4' C3' C2' 118.62(17)
C4' C3' H3'A 120.7
C2' C3' H3'A 120.7
O3 C4' C3' 123.52(17)
O3 C4' C5' 115.62(15)
C3' C4' C5' 120.86(17)
C6' C5' C4' 119.94(16)
C6' C5' H5'A 120.0
C4' C5' H5'A 120.0
C5' C6' C1' 121.51(17)
C5' C6' H6'A 119.2
C1' C6' H6'A 119.2
O3 C7' H7'A 109.5
O3 C7' H7'B 109.5
H7'A C7' H7'B 109.5
O3 C7' H7'C 109.5
H7'A C7' H7'C 109.5
H7'B C7' H7'C 109.5
N2 C3" C4" 110.61(15)
N2 C3" C1"' 120.21(15)
C4" C3" C1"' 129.18(15)
C5" C4" C3" 105.97(15)
C5" C4" H4"A 127.0
C3" C4" H4"A 127.0
N1 C5" C4" 105.85(15)
N1 C5" C2 122.53(15)
C4" C5" C2 131.59(15)
C2"' C1"' C6"' 117.67(17)
C2"' C1"' C3" 121.72(15)
C6"' C1"' C3" 120.60(16)
C3"' C2"' C1"' 121.84(16)
C3"' C2"' H2"A 119.1
C1"' C2"' H2"A 119.1
C4"' C3"' C2"' 118.74(18)
C4"' C3"' H3"A 120.6
C2"' C3"' H3"A 120.6
C3"' C4"' C5"' 121.41(18)
C3"' C4"' Cl1 119.38(16)
C5"' C4"' Cl1 119.20(14)
C4"' C5"' C6"' 119.35(17)
C4"' C5"' H5"A 120.3
C6"' C5"' H5"A 120.3
C5"' C6"' C1"' 120.96(18)
C5"' C6"' H6"A 119.5
C1"' C6"' H6"A 119.5

loop_
_geom_bond_atom_site_label_1
_geom_bond_atom_site_label_2
_geom_bond_site_symmetry_2
_geom_bond_distance
_geom_bond_publ_flag
Cl1 C4"' . 1.7445(19) ?
O1 C1 . 1.2475(19) ?
O2 C2' . 1.3587(19) ?
O2 H2 . .89(2) ?
O3 C4' . 1.361(2) ?
O3 C7' . 1.426(2) ?
N1 N2 . 1.3488(19) ?
N1 C5" . 1.352(2) ?
N1 H1 . .94(2) ?
N2 C3" . 1.335(2) ?
C1 C1' . 1.455(2) ?
C1 C2 . 1.508(2) ?
C2 C5" . 1.508(2) ?
C2 H2A . .9900 ?
C2 H2B . .9900 ?
C1' C2' . 1.405(2) ?
C1' C6' . 1.412(2) ?
C2' C3' . 1.386(2) ?
C3' C4' . 1.378(2) ?
C3' H3'A . .9500 ?
C4' C5' . 1.395(3) ?
C5' C6' . 1.363(2) ?
C5' H5'A . .9500 ?
C6' H6'A . .9500 ?
C7' H7'A . .9800 ?
C7' H7'B . .9800 ?
C7' H7'C . .9800 ?
C3" C4" . 1.407(2) ?
C3" C1"' . 1.470(2) ?
C4" C5" . 1.364(2) ?
C4" H4"A . .9500 ?
C1"' C2"' . 1.391(2) ?
C1"' C6"' . 1.402(2) ?
C2"' C3"' . 1.379(2) ?
C2"' H2"A . .9500 ?
C3"' C4"' . 1.376(2) ?
C3"' H3"A . .9500 ?
C4"' C5"' . 1.377(3) ?
C5"' C6"' . 1.378(3) ?
C5"' H5"A . .9500 ?
C6"' H6"A . .9500 ?

loop_
_geom_hbond_atom_site_label_D
_geom_hbond_atom_site_label_H
_geom_hbond_atom_site_label_A
_geom_hbond_site_symmetry_A
_geom_hbond_distance_DH
_geom_hbond_distance_HA
_geom_hbond_distance_DA
_geom_hbond_angle_DHA
O2 H2 O1 . .89(2) 1.66(2) 2.5040(18) 157(2)
N1 H1 O1 . .94(2) 2.347(19) 2.7311(19) 104.0(14)
N1 H1 O2 7_557 .94(2) 1.99(2) 2.902(2) 162.0(17)

loop_
_geom_torsion_atom_site_label_1
_geom_torsion_atom_site_label_2
_geom_torsion_atom_site_label_3
_geom_torsion_atom_site_label_4
_geom_torsion
_geom_torsion_publ_flag
C5" N1 N2 C3" -1.3(2) ?
O1 C1 C2 C5" -8.3(2) y
C1' C1 C2 C5" 174.18(14) y
O1 C1 C1' C2' -1.1(2) y
C2 C1 C1' C2' 176.39(15) ?
O1 C1 C1' C6' -179.72(16) ?
C2 C1 C1' C6' -2.2(3) ?
C6' C1' C2' O2 179.40(15) ?
C1 C1' C2' O2 .7(2) y
C6' C1' C2' C3' -.2(2) ?
C1 C1' C2' C3' -178.88(15) ?
O2 C2' C3' C4' -179.24(15) ?
C1' C2' C3' C4' .4(3) ?
C7' O3 C4' C3' 3.5(3) ?
C7' O3 C4' C5' -176.97(18) ?
C2' C3' C4' O3 179.49(16) ?
C2' C3' C4' C5' .0(3) ?
O3 C4' C5' C6' 179.92(17) ?
C3' C4' C5' C6' -.5(3) ?
C4' C5' C6' C1' .7(3) ?
C2' C1' C6' C5' -.4(3) ?
C1 C1' C6' C5' 178.26(17) ?
N1 N2 C3" C4" .77(19) ?
N1 N2 C3" C1"' -179.76(14) ?
N2 C3" C4" C5" -.1(2) ?
C1"' C3" C4" C5" -179.47(16) ?
N2 N1 C5" C4" 1.2(2) ?
N2 N1 C5" C2 179.31(15) ?
C3" C4" C5" N1 -.68(19) ?
C3" C4" C5" C2 -178.50(16) ?
C1 C2 C5" N1 45.3(2) ?
C1 C2 C5" C4" -137.16(19) ?
N2 C3" C1"' C2"' -176.21(16) ?
C4" C3" C1"' C2"' 3.1(3) ?
N2 C3" C1"' C6"' 3.4(3) ?
C4" C3" C1"' C6"' -177.29(16) ?
C6"' C1"' C2"' C3"' .8(3) ?
C3" C1"' C2"' C3"' -179.60(15) ?
C1"' C2"' C3"' C4"' .4(3) ?
C2"' C3"' C4"' C5"' -1.6(3) ?
C2"' C3"' C4"' Cl1 178.19(13) ?
C3"' C4"' C5"' C6"' 1.5(3) ?
Cl1 C4"' C5"' C6"' -178.30(14) ?
C4"' C5"' C6"' C1"' -.2(3) ?
C2"' C1"' C6"' C5"' -.9(3) ?
C3" C1"' C6"' C5"' 179.48(16) ?

loop_
_cod_related_entry_id
_cod_related_entry_database
_cod_related_entry_code
1 ChemSpider 21132633
